data_7250584
loop_
_publ_author_name
'Ibrahim, May R.'
'Alneyadi, Shaikha'
'Truong, Khai-Nghi'
'Maghraby, Hesham El-'
'Abdellah, Mohamed'
'El-Zohry, Ahmed M.'
'Wuttke, Stefan'
'Greish, Yaser'

_publ_section_title
;
 Design of a Zn-based porphyrin MOF biosensor for fluorometric detection
 of HER2 as a breast cancer biomarker
;
_journal_issue 27
_journal_name_full 'RSC Advances'
_journal_page_first 21479
_journal_page_last 21492
_journal_paper_doi 10.1039/D5RA01942G
_journal_volume 15
_journal_year 2025
_chemical_formula_moiety 'C48 H28 N4 O10 Zn3 [+solvent]'
_chemical_formula_sum 'C48 H28 N4 O10 Zn3'
_chemical_formula_weight 1016.91
_chemical_name_common ZnTCPP
_chemical_name_systematic 'Zinc tetrakis(4-carboxyphenyl)porphyrin'
_space_group_crystal_system monoclinic
_space_group_IT_number 10
_space_group_name_Hall '-P 2y'
_space_group_name_H-M_alt 'P 1 2/m 1'
_atom_sites_solution_hydrogens mixed
_audit_creation_date 2024-02-19
_audit_creation_method
;
Olex2 1.5-ac6-017
(compiled 2024.02.01 svn.r2f8d729c for Rigaku Oxford Diffraction, GUI svn.r6920)
;
_audit_update_record
;
2024-02-19 deposited with the CCDC.	2025-06-04 downloaded from the CCDC.
;
_cell_angle_alpha 90
_cell_angle_beta 100.1(9)
_cell_angle_gamma 90
_cell_formula_units_Z 1
_cell_length_a 6.6(2)
_cell_length_b 16.60(14)
_cell_length_c 12.4(2)
_cell_measurement_reflns_used 731
_cell_measurement_temperature 100.15
_cell_measurement_theta_max 0.8850
_cell_measurement_theta_min 0.0740
_cell_volume 1337(5)
_computing_cell_refinement 'CrysAlisPro 1.171.43.80a (Rigaku OD, 2023)'
_computing_data_collection 'CrysAlisPro system (CCD 43.80a 64-bit (release 27-07-2023))'
_computing_data_reduction 'CrysAlisPro 1.171.43.80a (Rigaku OD, 2023)'
_computing_molecular_graphics 'Olex2 1.5-ac6-017 (Dolomanov et al., 2009)'
_computing_publication_material 'Olex2 1.5-ac6-017 (Dolomanov et al., 2009)'
_computing_structure_refinement 'SHELXL 2018/3 (Sheldrick, 2015)'
_computing_structure_solution 'SHELXT 2014/4 (Sheldrick, 2014)'
_diffrn_ambient_temperature 100.15
_diffrn_detector 'hybrid pixel electron counting detector'
_diffrn_detector_area_resol_mean 10.0000
_diffrn_detector_type HyPix-ED
_diffrn_measured_fraction_theta_full 0.989
_diffrn_measured_fraction_theta_max 0.990
_diffrn_measurement_details
;
List of Runs (angles in degrees, time in seconds):

  # Type    Start    End  Width  t~exp~   \w     \q     \k     \f   Frames
#--------------------------------------------------------------------------
  1  \w    -60.00  60.00   0.25    0.25    --    0.00   0.00   0.00  480
  2  \w    -62.00  62.00   0.25    0.25    --    0.00   0.00   0.00  496
;
_diffrn_measurement_device 'electron diffractometer'
_diffrn_measurement_device_type 'XtaLAB Synergy-ED, HyPix-ED, electron source at 200keV'
_diffrn_measurement_method 'continuous rotation electron diffraction'
_diffrn_orient_matrix_type 'CrysAlisPro convention (1999,Acta A55,543-557)'
_diffrn_orient_matrix_UB_11 -0.0031591000
_diffrn_orient_matrix_UB_12 0.0002972000
_diffrn_orient_matrix_UB_13 -0.0013979000
_diffrn_orient_matrix_UB_21 0.0017210000
_diffrn_orient_matrix_UB_22 0.0012392000
_diffrn_orient_matrix_UB_23 -0.0005748000
_diffrn_orient_matrix_UB_31 0.0014586000
_diffrn_orient_matrix_UB_32 -0.0008136000
_diffrn_orient_matrix_UB_33 -0.0013905000
_diffrn_radiation_probe electron
_diffrn_radiation_type electron
_diffrn_radiation_wavelength 0.0251
_diffrn_reflns_av_R_equivalents 0.2453
_diffrn_reflns_av_unetI/netI 0.1866
_diffrn_reflns_Laue_measured_fraction_full 0.989
_diffrn_reflns_Laue_measured_fraction_max 0.990
_diffrn_reflns_limit_h_max 8
_diffrn_reflns_limit_h_min -8
_diffrn_reflns_limit_k_max 20
_diffrn_reflns_limit_k_min -20
_diffrn_reflns_limit_l_max 15
_diffrn_reflns_limit_l_min -15
_diffrn_reflns_number 14152
_diffrn_reflns_point_group_measured_fraction_full 0.989
_diffrn_reflns_point_group_measured_fraction_max 0.990
_diffrn_reflns_theta_full 0.863
_diffrn_reflns_theta_max 0.899
_diffrn_reflns_theta_min 0.073
_diffrn_source 'electron diffractometer'
_exptl_absorpt_coefficient_mu 0.000
_exptl_absorpt_correction_T_max 1.00000
_exptl_absorpt_correction_T_min 0.12419
_exptl_absorpt_correction_type multi-scan
_exptl_absorpt_process_details
;
CrysAlisPro 1.171.43.80a (Rigaku Oxford Diffraction, 2023)
Empirical absorption correction using spherical harmonics,
implemented in SCALE3 ABSPACK scaling algorithm.
;
_exptl_crystal_colour 'clear red'
_exptl_crystal_colour_lustre clear
_exptl_crystal_colour_primary red
_exptl_crystal_density_diffrn 1.260
_exptl_crystal_description plate
_exptl_crystal_F_000 208
_exptl_crystal_recrystallization_method 'Re-crystallisation from solvent: DMF/EtOH'
_refine_diff_density_max 0.791
_refine_diff_density_min -0.417
_refine_diff_density_rms 0.065
_refine_ls_extinction_coef 879(21)
_refine_ls_extinction_expression Fc^*^=kFc[1+0.001xFc^2^\l^3^/sin(2\q)]^-1/4^
_refine_ls_extinction_method 'SHELXL-2018/3 (Sheldrick 2018)'
_refine_ls_goodness_of_fit_ref 1.979
_refine_ls_hydrogen_treatment constr
_refine_ls_matrix_type full
_refine_ls_number_parameters 155
_refine_ls_number_reflns 2805
_refine_ls_number_restraints 254
_refine_ls_restrained_S_all 2.011
_refine_ls_R_factor_all 0.2286
_refine_ls_R_factor_gt 0.1932
_refine_ls_shift/su_max 0.000
_refine_ls_shift/su_mean 0.000
_refine_ls_structure_factor_coef Fsqd
_refine_ls_weighting_details 'w=1/[\s^2^(Fo^2^)+(0.1000P)^2^] where P=(Fo^2^+2Fc^2^)/3'
_refine_ls_weighting_scheme calc
_refine_ls_wR_factor_gt 0.4314
_refine_ls_wR_factor_ref 0.4478
_reflns_Friedel_coverage 0.000
_reflns_number_gt 1805
_reflns_number_total 2805
_reflns_threshold_expression 'I > 2\s(I)'
_cod_data_source_file d5ra01942g2.cif
_cod_data_source_block zntcpp
_cod_original_cell_volume 1332(54)
_cod_database_code 7250584
_shelx_shelxl_version_number 2018/3
_chemical_oxdiff_formula 'C48 H28 N4 O10 Zn3'
_diffrn_oxdiff_scatteringfactors_ed
;
UCLA (2022) https://srv.mbi.ucla.edu/faes/data
;
_shelx_space_group_comment
;
The symmetry employed for this shelxl refinement is uniquely defined
by the following loop, which should always be used as a source of
symmetry information in preference to the above space-group names.
They are only intended as comments.
;
_olex2_refinement_description
;
1. Fixed Uiso
 At 1.2 times of:
  All C(H) groups, All C(H,H,H) groups
2. Restrained distances
 H3A-O3
 1.03 with sigma of 0.02
 O3-H3B
 1.03 with sigma of 0.02
 H3B-H3A
 1.5 with sigma of 0.02
 Zn2-H3B
 2.6 with sigma of 0.02
 Zn2-H3A
 2.6 with sigma of 0.02
3. Uiso/Uaniso restraints and constraints
All non-hydrogen atoms have similar U: within 2A with sigma of 0.001 and sigma
for terminal atoms of 0.001 within 2A
4. Rigid body (RIGU) restrains
 All non-hydrogen atoms
 with sigma for 1-2 distances of 0.001 and sigma for 1-3 distances of 0.001
5.a Riding coordinates:
 C5(H3A), C5(H3B)
5.b Aromatic/amide H refined with riding coordinates:
 C1(H1), C5(H5), C7(H7), C8(H8), C10(H10), C11(H11)
;
_smtbx_masks_special_details
;
A solvent mask was calculated and 66 electrons were 
found in a volume of 463\%A^3^ in 2 voids per unit cell. 
This is consistent with the presence of 
1[C3H7NO] and 1[C2H6O] per unit cell which account for 
66 electrons per unit cell.
;
_smtbx_masks_void_probe_radius 1.2
_smtbx_masks_void_truncation_radius 1.2
_olex2_submission_original_sample_id ZnTCPP
_olex2_submission_special_instructions 'No special instructions were received'
_oxdiff_exptl_absorpt_empirical_details
;
Empirical correction (ABSPACK) includes:
- Absorption correction using spherical harmonics
- Frame scaling
;
_oxdiff_exptl_absorpt_empirical_full_max 4.201
_oxdiff_exptl_absorpt_empirical_full_min 0.349

loop_
_space_group_symop_operation_xyz
'x, y, z'
'-x, y, -z'
'-x, -y, -z'
'x, -y, z'

loop_
_atom_site_label
_atom_site_type_symbol
_atom_site_fract_x
_atom_site_fract_y
_atom_site_fract_z
_atom_site_U_iso_or_equiv
_atom_site_adp_type
_atom_site_occupancy
_atom_site_site_symmetry_order
_atom_site_calc_flag
_atom_site_refinement_flags_posn
_atom_site_refinement_flags_adp
_atom_site_refinement_flags_occupancy
_atom_site_disorder_assembly
_atom_site_disorder_group
Zn1 Zn 1.000000 -0.500000 0.500000 0.0147(13) Uani 1 4 d S T P . .
Zn2 Zn -0.1436(7) 0.000000 0.0748(3) 0.0151(8) Uani 1 2 d DS TU P . .
O1 O 0.0443(13) -0.0861(4) 0.1459(6) 0.0183(8) Uani 1 1 d . U . . .
O2 O 0.2583(13) -0.0833(4) 0.0384(6) 0.0202(9) Uani 1 1 d . U . . .
O3 O -0.3615(16) 0.000000 0.1606(7) 0.0153(9) Uani 1 2 d DS TU P . .
N1 N 1.000000 -0.3784(6) 0.500000 0.0157(10) Uani 1 2 d S TU P . .
N2 N 0.728(2) -0.500000 0.3948(9) 0.0185(10) Uani 1 2 d S TU P . .
C1 C 0.9163(16) -0.2460(4) 0.4620(6) 0.0157(10) Uani 1 1 d . U . . .
H1 H 0.834872 -0.193631 0.424352 0.019 Uiso 1 1 calc R U . . .
C2 C 0.8619(15) -0.3297(4) 0.4384(6) 0.0160(9) Uani 1 1 d . U . . .
C3 C 0.6851(15) -0.3538(5) 0.3665(6) 0.0171(8) Uani 1 1 d . U . . .
C4 C 0.6146(16) -0.4361(5) 0.3499(7) 0.0187(9) Uani 1 1 d . U . . .
C5 C 0.4387(12) -0.4603(5) 0.2770(6) 0.0200(10) Uani 1 1 d . U . . .
H5 H 0.324395 -0.421408 0.229634 0.024 Uiso 1 1 calc R U . . .
H3A H -0.512542 -0.000001 0.114463 0.024 Uiso 1 2 d DR U P . .
H3B H -0.355392 -0.000001 0.243494 0.024 Uiso 1 2 d DR U P . .
C6 C 0.5611(16) -0.2930(5) 0.3027(7) 0.0172(8) Uani 1 1 d . U . . .
C7 C 0.3593(15) -0.2717(5) 0.3250(7) 0.0176(8) Uani 1 1 d . U . . .
H7 H 0.297122 -0.302377 0.389107 0.021 Uiso 1 1 calc R U . . .
C8 C 0.2473(16) -0.2127(5) 0.2647(6) 0.0177(8) Uani 1 1 d . U . . .
H8 H 0.097715 -0.195781 0.282852 0.021 Uiso 1 1 calc R U . . .
C9 C 0.3228(16) -0.1739(5) 0.1803(7) 0.0179(8) Uani 1 1 d . U . . .
C10 C 0.5178(15) -0.1944(5) 0.1574(7) 0.0175(8) Uani 1 1 d . U . . .
H10 H 0.576695 -0.163828 0.092145 0.021 Uiso 1 1 calc R U . . .
C11 C 0.6355(16) -0.2533(4) 0.2178(7) 0.0175(8) Uani 1 1 d . U . . .
H11 H 0.785777 -0.268948 0.199296 0.021 Uiso 1 1 calc R U . . .
C12 C 0.2024(16) -0.1100(5) 0.1162(7) 0.0184(8) Uani 1 1 d . U . . .

loop_
_atom_site_aniso_label
_atom_site_aniso_U_11
_atom_site_aniso_U_22
_atom_site_aniso_U_33
_atom_site_aniso_U_23
_atom_site_aniso_U_13
_atom_site_aniso_U_12
Zn1 0.005(3) 0.0095(16) 0.028(3) 0.000 0.000(2) 0.000
Zn2 0.0057(15) 0.0174(12) 0.0232(13) 0.000 0.0056(10) 0.000
O1 0.0083(14) 0.0207(12) 0.0272(13) 0.0047(8) 0.0066(10) 0.0028(8)
O2 0.0098(16) 0.0225(14) 0.0298(15) 0.0094(12) 0.0079(12) 0.0053(13)
O3 0.0058(17) 0.0180(15) 0.0231(16) 0.000 0.0057(13) 0.000
N1 0.0084(19) 0.0097(14) 0.0269(18) 0.000 -0.0028(15) 0.000
N2 0.0096(19) 0.0120(15) 0.0310(18) 0.000 -0.0044(15) 0.000
C1 0.0084(19) 0.0097(15) 0.0270(18) 0.0010(11) -0.0022(16) 0.0008(11)
C2 0.0085(17) 0.0102(13) 0.0273(16) 0.0007(7) -0.0022(13) 0.0005(7)
C3 0.0086(15) 0.0123(12) 0.0286(14) 0.0016(8) -0.0022(12) 0.0008(8)
C4 0.0096(17) 0.0127(13) 0.0308(16) 0.0008(7) -0.0044(13) 0.0003(7)
C5 0.0105(19) 0.0137(16) 0.0326(18) 0.0010(12) -0.0053(15) 0.0000(11)
C6 0.0081(15) 0.0146(12) 0.0280(13) 0.0036(9) 0.0007(11) 0.0018(9)
C7 0.0085(15) 0.0159(13) 0.0280(14) 0.0044(10) 0.0021(12) 0.0020(11)
C8 0.0083(15) 0.0171(13) 0.0279(14) 0.0053(10) 0.0035(12) 0.0024(11)
C9 0.0082(14) 0.0180(12) 0.0279(13) 0.0057(9) 0.0044(11) 0.0029(10)
C10 0.0077(15) 0.0169(13) 0.0279(14) 0.0051(11) 0.0031(12) 0.0028(11)
C11 0.0079(15) 0.0159(13) 0.0283(14) 0.0042(10) 0.0019(12) 0.0024(11)
C12 0.0086(14) 0.0200(12) 0.0279(13) 0.0068(9) 0.0065(10) 0.0037(9)

loop_
_atom_type_symbol
_atom_type_description
_atom_type_scat_dispersion_real
_atom_type_scat_dispersion_imag
_atom_type_scat_source
C C 0.0000 0.0000 'International Tables Vol C Tables 4.2.6.8 and 6.1.1.4'
H H 0.0000 0.0000 'International Tables Vol C Tables 4.2.6.8 and 6.1.1.4'
N N 0.0000 0.0000 'International Tables Vol C Tables 4.2.6.8 and 6.1.1.4'
O O 0.0000 0.0000 'International Tables Vol C Tables 4.2.6.8 and 6.1.1.4'
Zn Zn 0.0000 0.0000 'International Tables Vol C Tables 4.2.6.8 and 6.1.1.4'

loop_
_geom_angle_atom_site_label_1
_geom_angle_atom_site_label_2
_geom_angle_atom_site_label_3
_geom_angle
_geom_angle_site_symmetry_1
_geom_angle_site_symmetry_3
_geom_angle_publ_flag
N1 Zn1 N1 180.0 . 3_746 ?
N1 Zn1 N2 90.000(2) 3_746 3_746 ?
N1 Zn1 N2 90.000(1) . . ?
N1 Zn1 N2 90.000(1) . 3_746 ?
N1 Zn1 N2 90.000(1) 3_746 . ?
N2 Zn1 N2 180.0 3_746 . ?
O1 Zn2 O1 91.8(17) 4 . ?
O1 Zn2 O2 86.8(12) 4 3 ?
O1 Zn2 O2 86.8(12) . 2 ?
O1 Zn2 O2 157.9(6) 4 2 ?
O1 Zn2 O2 157.9(6) . 3 ?
O2 Zn2 O2 86.4(11) 2 3 ?
O3 Zn2 O1 102.6(17) . . ?
O3 Zn2 O1 102.6(17) . 4 ?
O3 Zn2 O2 99.3(15) . 3 ?
O3 Zn2 O2 99.3(15) . 2 ?
C12 O1 Zn2 126.2(13) . . ?
C12 O2 Zn2 134.1(15) . 3 ?
Zn2 O3 H3A 114.8 . . ?
Zn2 O3 H3B 130.8 . . ?
H3A O3 H3B 114.4 . . ?
C2 N1 Zn1 126.9(8) 2_756 . ?
C2 N1 Zn1 126.9(8) . . ?
C2 N1 C2 106.2(17) . 2_756 ?
C4 N2 Zn1 128.7(9) . . ?
C4 N2 Zn1 128.7(9) 4_545 . ?
C4 N2 C4 102.6(18) 4_545 . ?
C1 C1 H1 126.6 2_756 . ?
C1 C1 C2 106.8(6) 2_756 . ?
C2 C1 H1 126.6 . . ?
N1 C2 C1 110.1(13) . . ?
N1 C2 C3 126.3(13) . . ?
C3 C2 C1 123.5(7) . . ?
C2 C3 C4 125.0(7) . . ?
C2 C3 C6 118.4(13) . . ?
C6 C3 C4 116.6(14) . . ?
N2 C4 C3 122.7(16) . . ?
N2 C4 C5 111.9(14) . . ?
C5 C4 C3 124.9(7) . . ?
C4 C5 H5 126.6 . . ?
C5 C5 C4 106.7(6) 4_545 . ?
C5 C5 H5 126.6 4_545 . ?
C3 C6 C7 120.9(14) . . ?
C11 C6 C3 120.2(19) . . ?
C11 C6 C7 118.9(12) . . ?
C6 C7 H7 120.2 . . ?
C8 C7 C6 119.6(14) . . ?
C8 C7 H7 120.2 . . ?
C7 C8 H8 119.5 . . ?
C7 C8 C9 121.0(19) . . ?
C9 C8 H8 119.5 . . ?
C8 C9 C10 119.9(12) . . ?
C8 C9 C12 120.8(19) . . ?
C10 C9 C12 119.3(14) . . ?
C9 C10 H10 119.8 . . ?
C11 C10 C9 120.4(14) . . ?
C11 C10 H10 119.8 . . ?
C6 C11 H11 119.9 . . ?
C10 C11 C6 120.2(19) . . ?
C10 C11 H11 119.9 . . ?
O1 C12 C9 118.2(14) . . ?
O2 C12 O1 121.8(12) . . ?
O2 C12 C9 120.0(18) . . ?

loop_
_geom_bond_atom_site_label_1
_geom_bond_atom_site_label_2
_geom_bond_distance
_geom_bond_site_symmetry_2
_geom_bond_publ_flag
Zn1 N1 2.02(2) . ?
Zn1 N1 2.02(2) 3_746 ?
Zn1 N2 2.02(6) 3_746 ?
Zn1 N2 2.02(6) . ?
Zn2 O1 1.99(3) . ?
Zn2 O1 1.99(3) 4 ?
Zn2 O2 2.02(2) 3 ?
Zn2 O2 2.02(2) 2 ?
Zn2 O3 1.93(5) . ?
O1 C12 1.23(4) . ?
O2 C12 1.18(2) . ?
O3 H3A 1.0549 . ?
O3 H3B 1.0224 . ?
N1 C2 1.35(2) . ?
N1 C2 1.35(2) 2_756 ?
N2 C4 1.359(19) 4_545 ?
N2 C4 1.359(19) . ?
C1 C1 1.32(4) 2_756 ?
C1 H1 1.0830 . ?
C1 C2 1.451(16) . ?
C2 C3 1.39(4) . ?
C3 C4 1.445(16) . ?
C3 C6 1.44(2) . ?
C4 C5 1.40(3) . ?
C5 C5 1.317(19) 4_545 ?
C5 H5 1.0830 . ?
C6 C7 1.44(5) . ?
C6 C11 1.40(2) . ?
C7 H7 1.0830 . ?
C7 C8 1.367(19) . ?
C8 H8 1.0830 . ?
C8 C9 1.39(2) . ?
C9 C10 1.40(5) . ?
C9 C12 1.47(2) . ?
C10 H10 1.0830 . ?
C10 C11 1.38(2) . ?
C11 H11 1.0830 . ?

loop_
_geom_torsion_atom_site_label_1
_geom_torsion_atom_site_label_2
_geom_torsion_atom_site_label_3
_geom_torsion_atom_site_label_4
_geom_torsion
_geom_torsion_site_symmetry_1
_geom_torsion_site_symmetry_2
_geom_torsion_site_symmetry_3
_geom_torsion_site_symmetry_4
_geom_torsion_publ_flag
Zn1 N1 C2 C1 -179.7(5) . . . . ?
Zn1 N1 C2 C3 3.6(13) . . . . ?
Zn1 N2 C4 C3 4.8(18) . . . . ?
Zn1 N2 C4 C5 177.5(9) . . . . ?
Zn2 O1 C12 O2 -0.9(13) . . . . ?
Zn2 O1 C12 C9 179.3(6) . . . . ?
Zn2 O2 C12 O1 -2.0(15) 3 . . . ?
Zn2 O2 C12 C9 177.8(6) 3 . . . ?
N1 C2 C3 C4 3.2(17) . . . . ?
N1 C2 C3 C6 -176.6(9) . . . . ?
N2 C4 C5 C5 1.1(10) . . . 4_545 ?
C1 C1 C2 N1 -0.8(15) 2_756 . . . ?
C1 C1 C2 C3 176.0(12) 2_756 . . . ?
C1 C2 C3 C4 -173.0(10) . . . . ?
C1 C2 C3 C6 7.1(16) . . . . ?
C2 N1 C2 C1 0.3(5) 2_756 . . . ?
C2 N1 C2 C3 -176.4(13) 2_756 . . . ?
C2 C3 C4 N2 -7.6(18) . . . . ?
C2 C3 C4 C5 -179.3(10) . . . . ?
C2 C3 C6 C7 -109.5(19) . . . . ?
C2 C3 C6 C11 70.4(19) . . . . ?
C3 C4 C5 C5 173.5(9) . . . 4_545 ?
C3 C6 C7 C8 178.6(7) . . . . ?
C3 C6 C11 C10 -179.3(7) . . . . ?
C4 N2 C4 C3 -174.3(6) 4_545 . . . ?
C4 N2 C4 C5 -1.6(16) 4_545 . . . ?
C4 C3 C6 C7 70.7(19) . . . . ?
C4 C3 C6 C11 -109.4(18) . . . . ?
C6 C3 C4 N2 172.2(11) . . . . ?
C6 C3 C4 C5 0.5(15) . . . . ?
C6 C7 C8 C9 1.5(12) . . . . ?
C7 C6 C11 C10 0.7(12) . . . . ?
C7 C8 C9 C10 -1.1(12) . . . . ?
C7 C8 C9 C12 -179.5(7) . . . . ?
C8 C9 C10 C11 0.5(12) . . . . ?
C8 C9 C12 O1 7.3(13) . . . . ?
C8 C9 C12 O2 -172.5(9) . . . . ?
C9 C10 C11 C6 -0.3(12) . . . . ?
C10 C9 C12 O1 -171.2(8) . . . . ?
C10 C9 C12 O2 9.0(13) . . . . ?
C11 C6 C7 C8 -1.3(12) . . . . ?
C12 C9 C10 C11 178.9(7) . . . . ?

loop_
_smtbx_masks_void_nr
_smtbx_masks_void_average_x
_smtbx_masks_void_average_y
_smtbx_masks_void_average_z
_smtbx_masks_void_volume
_smtbx_masks_void_count_electrons
_smtbx_masks_void_content
1 -0.102 0.000 0.500 186.8 32.5 '0.5 DMF,0.5 EtOH'
2 -0.004 0.500 0.000 276.5 34.3 '0.5 DMF,0.5 EtOH'
